data_7015462
loop_
_publ_author_name
'Kolychev, Eugene L.'
'Shuntikov, Viacheslav V.'
'Khrustalev, Victor N.'
'Bush, Alexander A.'
'Nechaev, Mikhail S.'

_publ_section_title
;
 Dual reactivity of N-heterocyclic carbenes towards copper(II) salts.
;
_journal_issue 12
_journal_name_full 'Dalton transactions (Cambridge, England : 2003)'
_journal_page_first 3074
_journal_page_last 3076
_journal_paper_doi 10.1039/c0dt01630f
_journal_volume 40
_journal_year 2011
_chemical_formula_moiety 'C28 H40 Br N2, Br2 Cu'
_chemical_formula_sum 'C28 H40 Br3 Cu N2'
_chemical_formula_weight 707.89
_chemical_name_systematic
;
?
;
_space_group_IT_number 14
_symmetry_cell_setting monoclinic
_symmetry_space_group_name_Hall '-P 2ybc'
_symmetry_space_group_name_H-M 'P 1 21/c 1'
_atom_sites_solution_hydrogens geom
_atom_sites_solution_primary direct
_atom_sites_solution_secondary difmap
_audit_creation_method SHELXL-97
_cell_angle_alpha 90.00
_cell_angle_beta 91.8270(10)
_cell_angle_gamma 90.00
_cell_formula_units_Z 8
_cell_length_a 19.4962(9)
_cell_length_b 19.3988(9)
_cell_length_c 15.5513(7)
_cell_measurement_reflns_used 5516
_cell_measurement_temperature 100(2)
_cell_measurement_theta_max 27.49
_cell_measurement_theta_min 2.34
_cell_volume 5878.6(5)
_computing_cell_refinement 'SAINTPlus, v. 6.2 (Bruker, 2001)'
_computing_data_collection 'APEX2 (Bruker, 2005)'
_computing_data_reduction 'SAINTPlus, v. 6.2 (Bruker, 2001)'
_computing_molecular_graphics 'SHELXTL, v. 6.12 (Sheldrick, 2001)'
_computing_publication_material 'SHELXTL, v. 6.12 (Sheldrick, 2001)'
_computing_structure_refinement 'SHELXTL, v. 6.12 (Sheldrick, 2001)'
_computing_structure_solution 'SHELXTL, v. 6.12 (Sheldrick, 2001)'
_diffrn_ambient_temperature 100(2)
_diffrn_measured_fraction_theta_full 0.996
_diffrn_measured_fraction_theta_max 0.996
_diffrn_measurement_device_type 'Bruker SMART APEX II CCD area detector'
_diffrn_measurement_method 'phi and omega scans'
_diffrn_radiation_monochromator graphite
_diffrn_radiation_source 'fine-focus sealed tube'
_diffrn_radiation_type MoK\a
_diffrn_radiation_wavelength 0.71073
_diffrn_reflns_av_R_equivalents 0.0566
_diffrn_reflns_av_sigmaI/netI 0.0471
_diffrn_reflns_limit_h_max 25
_diffrn_reflns_limit_h_min -25
_diffrn_reflns_limit_k_max 25
_diffrn_reflns_limit_k_min -25
_diffrn_reflns_limit_l_max 20
_diffrn_reflns_limit_l_min -20
_diffrn_reflns_number 65975
_diffrn_reflns_theta_full 27.97
_diffrn_reflns_theta_max 27.97
_diffrn_reflns_theta_min 1.48
_exptl_absorpt_coefficient_mu 4.840
_exptl_absorpt_correction_T_max 0.444
_exptl_absorpt_correction_T_min 0.325
_exptl_absorpt_correction_type multi-scan
_exptl_absorpt_process_details 'SADABS (Sheldrick, 2003)'
_exptl_crystal_colour colourless
_exptl_crystal_density_diffrn 1.600
_exptl_crystal_density_method 'not measured'
_exptl_crystal_description prism
_exptl_crystal_F_000 2848
_exptl_crystal_size_max 0.30
_exptl_crystal_size_mid 0.25
_exptl_crystal_size_min 0.20
_refine_diff_density_max 0.741
_refine_diff_density_min -0.744
_refine_diff_density_rms 0.094
_refine_ls_extinction_method none
_refine_ls_goodness_of_fit_ref 1.001
_refine_ls_hydrogen_treatment constr
_refine_ls_matrix_type full
_refine_ls_number_parameters 605
_refine_ls_number_reflns 14107
_refine_ls_number_restraints 0
_refine_ls_restrained_S_all 1.001
_refine_ls_R_factor_all 0.0651
_refine_ls_R_factor_gt 0.0338
_refine_ls_shift/su_max 0.001
_refine_ls_shift/su_mean 0.000
_refine_ls_structure_factor_coef Fsqd
_refine_ls_weighting_details 'calc w=1/[\s^2^(Fo^2^)+(0.0269P)^2^+4.9900P] where P=(Fo^2^+2Fc^2^)/3'
_refine_ls_weighting_scheme calc
_refine_ls_wR_factor_gt 0.0631
_refine_ls_wR_factor_ref 0.0717
_reflns_number_gt 10102
_reflns_number_total 14107
_reflns_threshold_expression I>2\s(I)
_cod_data_source_file c0dt01630f.txt
_cod_data_source_block 6DC22
_cod_depositor_comments
;
The following automatic conversions were performed:
'_symmetry_cell_setting' value 'Monoclinic' changed to 'monoclinic'
according to '/home/saulius/struct/CIF-dictionaries/cif_core.dic'
dictionary named 'cif_core.dic' version 2.4.1 from 2010-06-29.

Automatic conversion script
Id: cif_fix_enum 1555 2011-01-17 13:19:09Z saulius 
;
_cod_original_sg_symbol_H-M 'P 21/c'
_cod_database_code 7015462

loop_
_symmetry_equiv_pos_as_xyz
'x, y, z'
'-x, y+1/2, -z+1/2'
'-x, -y, -z'
'x, -y-1/2, z-1/2'

loop_
_atom_site_label
_atom_site_type_symbol
_atom_site_fract_x
_atom_site_fract_y
_atom_site_fract_z
_atom_site_U_iso_or_equiv
_atom_site_adp_type
_atom_site_occupancy
_atom_site_symmetry_multiplicity
_atom_site_calc_flag
_atom_site_refinement_flags
_atom_site_disorder_assembly
_atom_site_disorder_group
Br1 Br 0.487166(15) 0.706144(14) 0.437312(17) 0.01804(6) Uani 1 1 d . . .
N1 N 0.51780(11) 0.70472(11) 0.61146(14) 0.0143(5) Uani 1 1 d . . .
N2 N 0.52491(11) 0.81203(12) 0.54642(14) 0.0149(5) Uani 1 1 d . . .
C1 C 0.51379(13) 0.74516(14) 0.54360(17) 0.0144(6) Uani 1 1 d . . .
C2 C 0.52845(15) 0.73470(15) 0.69846(17) 0.0176(6) Uani 1 1 d . . .
H2A H 0.5501 0.7001 0.7375 0.021 Uiso 1 1 calc R . .
H2B H 0.4837 0.7479 0.7219 0.021 Uiso 1 1 calc R . .
C3 C 0.57387(15) 0.79727(15) 0.69338(18) 0.0204(6) Uani 1 1 d . . .
H3A H 0.6204 0.7831 0.6767 0.024 Uiso 1 1 calc R . .
H3B H 0.5778 0.8196 0.7505 0.024 Uiso 1 1 calc R . .
C4 C 0.54454(15) 0.84799(15) 0.62806(18) 0.0192(6) Uani 1 1 d . . .
H4A H 0.5037 0.8708 0.6514 0.023 Uiso 1 1 calc R . .
H4B H 0.5791 0.8840 0.6166 0.023 Uiso 1 1 calc R . .
C5 C 0.50673(14) 0.63063(14) 0.60755(17) 0.0151(6) Uani 1 1 d . . .
C6 C 0.44016(15) 0.60595(15) 0.61142(17) 0.0174(6) Uani 1 1 d . . .
C7 C 0.43238(16) 0.53459(15) 0.61332(18) 0.0221(7) Uani 1 1 d . . .
H7A H 0.3877 0.5154 0.6162 0.027 Uiso 1 1 calc R . .
C8 C 0.48812(17) 0.49144(16) 0.61108(19) 0.0266(7) Uani 1 1 d . . .
H8A H 0.4814 0.4429 0.6122 0.032 Uiso 1 1 calc R . .
C9 C 0.55387(17) 0.51765(15) 0.60720(18) 0.0234(7) Uani 1 1 d . . .
H9A H 0.5918 0.4870 0.6055 0.028 Uiso 1 1 calc R . .
C10 C 0.56512(15) 0.58828(14) 0.60571(17) 0.0173(6) Uani 1 1 d . . .
C11 C 0.37806(14) 0.65253(15) 0.61718(19) 0.0201(6) Uani 1 1 d . . .
H11A H 0.3932 0.7008 0.6057 0.024 Uiso 1 1 calc R . .
C12 C 0.34992(16) 0.65048(16) 0.7079(2) 0.0253(7) Uani 1 1 d . . .
H12A H 0.3860 0.6645 0.7497 0.038 Uiso 1 1 calc R . .
H12B H 0.3349 0.6035 0.7209 0.038 Uiso 1 1 calc R . .
H12C H 0.3109 0.6821 0.7111 0.038 Uiso 1 1 calc R . .
C13 C 0.32219(16) 0.63410(18) 0.5502(2) 0.0299(7) Uani 1 1 d . . .
H13A H 0.3413 0.6355 0.4927 0.045 Uiso 1 1 calc R . .
H13B H 0.2845 0.6673 0.5533 0.045 Uiso 1 1 calc R . .
H13C H 0.3049 0.5877 0.5616 0.045 Uiso 1 1 calc R . .
C14 C 0.63704(17) 0.6178(2) 0.6024(2) 0.0378(5) Uani 1 1 d . . .
H14A H 0.6369 0.6628 0.6336 0.045 Uiso 1 1 calc R . .
C15 C 0.65781(17) 0.6324(2) 0.5112(2) 0.0378(5) Uani 1 1 d . . .
H15A H 0.6237 0.6626 0.4830 0.057 Uiso 1 1 calc R . .
H15B H 0.6605 0.5889 0.4793 0.057 Uiso 1 1 calc R . .
H15C H 0.7027 0.6550 0.5123 0.057 Uiso 1 1 calc R . .
C16 C 0.69158(17) 0.5730(2) 0.6458(2) 0.0378(5) Uani 1 1 d . . .
H16A H 0.6779 0.5617 0.7042 0.057 Uiso 1 1 calc R . .
H16B H 0.7353 0.5980 0.6485 0.057 Uiso 1 1 calc R . .
H16C H 0.6969 0.5305 0.6127 0.057 Uiso 1 1 calc R . .
C17 C 0.51834(14) 0.85616(14) 0.47125(17) 0.0157(6) Uani 1 1 d . . .
C18 C 0.57727(14) 0.86978(14) 0.42593(18) 0.0177(6) Uani 1 1 d . . .
C19 C 0.57044(15) 0.91530(15) 0.35689(18) 0.0208(6) Uani 1 1 d . . .
H19A H 0.6094 0.9259 0.3243 0.025 Uiso 1 1 calc R . .
C20 C 0.50817(16) 0.94523(15) 0.33497(19) 0.0218(6) Uani 1 1 d . . .
H20A H 0.5048 0.9766 0.2881 0.026 Uiso 1 1 calc R . .
C21 C 0.45070(15) 0.92985(15) 0.38092(19) 0.0219(6) Uani 1 1 d . . .
H21A H 0.4080 0.9504 0.3646 0.026 Uiso 1 1 calc R . .
C22 C 0.45407(15) 0.88482(14) 0.45076(18) 0.0183(6) Uani 1 1 d . . .
C23 C 0.64663(14) 0.83678(15) 0.4481(2) 0.0221(7) Uani 1 1 d . . .
H23A H 0.6398 0.8036 0.4962 0.027 Uiso 1 1 calc R . .
C24 C 0.67371(17) 0.79594(18) 0.3722(2) 0.0338(8) Uani 1 1 d . . .
H24A H 0.6395 0.7617 0.3533 0.051 Uiso 1 1 calc R . .
H24B H 0.7163 0.7725 0.3900 0.051 Uiso 1 1 calc R . .
H24C H 0.6827 0.8275 0.3246 0.051 Uiso 1 1 calc R . .
C25 C 0.69958(16) 0.88980(17) 0.4792(2) 0.0287(7) Uani 1 1 d . . .
H25A H 0.6827 0.9137 0.5299 0.043 Uiso 1 1 calc R . .
H25B H 0.7072 0.9233 0.4334 0.043 Uiso 1 1 calc R . .
H25C H 0.7429 0.8664 0.4944 0.043 Uiso 1 1 calc R . .
C26 C 0.38981(15) 0.86775(15) 0.49937(19) 0.0211(6) Uani 1 1 d . . .
H26A H 0.4039 0.8397 0.5509 0.025 Uiso 1 1 calc R . .
C27 C 0.35548(16) 0.93309(16) 0.5309(2) 0.0271(7) Uani 1 1 d . . .
H27A H 0.3157 0.9208 0.5647 0.041 Uiso 1 1 calc R . .
H27B H 0.3403 0.9611 0.4814 0.041 Uiso 1 1 calc R . .
H27C H 0.3883 0.9595 0.5668 0.041 Uiso 1 1 calc R . .
C28 C 0.33895(15) 0.82521(16) 0.4451(2) 0.0263(7) Uani 1 1 d . . .
H28A H 0.2998 0.8126 0.4799 0.039 Uiso 1 1 calc R . .
H28B H 0.3616 0.7833 0.4252 0.039 Uiso 1 1 calc R . .
H28C H 0.3228 0.8524 0.3953 0.039 Uiso 1 1 calc R . .
Br2 Br 0.014254(15) 0.483021(14) 0.359329(18) 0.01833(6) Uani 1 1 d . . .
N3 N 0.00597(11) 0.61769(11) 0.30412(14) 0.0139(5) Uani 1 1 d . . .
N4 N -0.02008(11) 0.53503(11) 0.19973(14) 0.0148(5) Uani 1 1 d . . .
C29 C -0.00146(13) 0.55324(14) 0.27840(17) 0.0134(5) Uani 1 1 d . . .
C30 C -0.00298(15) 0.67624(14) 0.24313(18) 0.0188(6) Uani 1 1 d . . .
H30A H 0.0317 0.7121 0.2570 0.023 Uiso 1 1 calc R . .
H30B H -0.0490 0.6968 0.2495 0.023 Uiso 1 1 calc R . .
C31 C 0.00460(16) 0.65249(15) 0.15156(18) 0.0209(6) Uani 1 1 d . . .
H31A H 0.0534 0.6421 0.1414 0.025 Uiso 1 1 calc R . .
H31B H -0.0104 0.6896 0.1114 0.025 Uiso 1 1 calc R . .
C32 C -0.03839(16) 0.58884(15) 0.13513(19) 0.0214(6) Uani 1 1 d . . .
H32A H -0.0876 0.6006 0.1387 0.026 Uiso 1 1 calc R . .
H32B H -0.0304 0.5711 0.0766 0.026 Uiso 1 1 calc R . .
C33 C 0.01591(14) 0.63621(13) 0.39421(17) 0.0145(6) Uani 1 1 d . . .
C34 C -0.04243(14) 0.64214(14) 0.44337(18) 0.0164(6) Uani 1 1 d . . .
C35 C -0.03212(15) 0.66208(14) 0.52929(18) 0.0181(6) Uani 1 1 d . . .
H35A H -0.0704 0.6674 0.5650 0.022 Uiso 1 1 calc R . .
C36 C 0.03349(15) 0.67418(14) 0.56274(18) 0.0197(6) Uani 1 1 d . . .
H36A H 0.0398 0.6871 0.6214 0.024 Uiso 1 1 calc R . .
C37 C 0.08976(15) 0.66761(14) 0.51178(18) 0.0193(6) Uani 1 1 d . . .
H37A H 0.1343 0.6760 0.5361 0.023 Uiso 1 1 calc R . .
C38 C 0.08265(14) 0.64898(13) 0.42546(17) 0.0144(6) Uani 1 1 d . . .
C39 C -0.11472(14) 0.62822(15) 0.40829(19) 0.0196(6) Uani 1 1 d . . .
H39A H -0.1113 0.6116 0.3477 0.024 Uiso 1 1 calc R . .
C40 C -0.15008(16) 0.57160(17) 0.4601(2) 0.0293(7) Uani 1 1 d . . .
H40A H -0.1206 0.5307 0.4633 0.044 Uiso 1 1 calc R . .
H40B H -0.1940 0.5596 0.4316 0.044 Uiso 1 1 calc R . .
H40C H -0.1581 0.5884 0.5183 0.044 Uiso 1 1 calc R . .
C41 C -0.15738(16) 0.69398(16) 0.4067(2) 0.0265(7) Uani 1 1 d . . .
H41A H -0.1356 0.7284 0.3705 0.040 Uiso 1 1 calc R . .
H41B H -0.1605 0.7119 0.4654 0.040 Uiso 1 1 calc R . .
H41C H -0.2036 0.6839 0.3833 0.040 Uiso 1 1 calc R . .
C42 C 0.14559(14) 0.64189(14) 0.37077(19) 0.0185(6) Uani 1 1 d . . .
H42A H 0.1295 0.6364 0.3095 0.022 Uiso 1 1 calc R . .
C43 C 0.19143(15) 0.70596(15) 0.3766(2) 0.0244(7) Uani 1 1 d . . .
H43A H 0.1681 0.7447 0.3476 0.037 Uiso 1 1 calc R . .
H43B H 0.2348 0.6966 0.3487 0.037 Uiso 1 1 calc R . .
H43C H 0.2007 0.7176 0.4372 0.037 Uiso 1 1 calc R . .
C44 C 0.18721(16) 0.57762(16) 0.3963(2) 0.0274(7) Uani 1 1 d . . .
H44A H 0.1587 0.5365 0.3874 0.041 Uiso 1 1 calc R . .
H44B H 0.2018 0.5808 0.4571 0.041 Uiso 1 1 calc R . .
H44C H 0.2277 0.5745 0.3608 0.041 Uiso 1 1 calc R . .
C45 C -0.01701(15) 0.46447(14) 0.16907(18) 0.0173(6) Uani 1 1 d . . .
C46 C 0.04593(15) 0.43964(15) 0.14247(19) 0.0211(6) Uani 1 1 d . . .
C47 C 0.04609(18) 0.37452(16) 0.1047(2) 0.0301(8) Uani 1 1 d . . .
H47A H 0.0881 0.3557 0.0861 0.036 Uiso 1 1 calc R . .
C48 C -0.0133(2) 0.33718(17) 0.0940(2) 0.0362(9) Uani 1 1 d . . .
H48A H -0.0122 0.2932 0.0671 0.043 Uiso 1 1 calc R . .
C49 C -0.0744(2) 0.36305(17) 0.1218(2) 0.0366(9) Uani 1 1 d . . .
H49A H -0.1150 0.3365 0.1138 0.044 Uiso 1 1 calc R . .
C50 C -0.07816(16) 0.42725(15) 0.1615(2) 0.0236(7) Uani 1 1 d . . .
C51 C 0.11190(15) 0.48006(17) 0.1522(2) 0.0271(7) Uani 1 1 d . . .
H51A H 0.1019 0.5228 0.1854 0.033 Uiso 1 1 calc R . .
C52 C 0.16708(18) 0.4403(2) 0.2024(2) 0.0454(10) Uani 1 1 d . . .
H52A H 0.1497 0.4268 0.2584 0.068 Uiso 1 1 calc R . .
H52B H 0.2077 0.4695 0.2111 0.068 Uiso 1 1 calc R . .
H52C H 0.1794 0.3990 0.1701 0.068 Uiso 1 1 calc R . .
C53 C 0.13726(17) 0.50214(19) 0.0645(2) 0.0349(8) Uani 1 1 d . . .
H53A H 0.1011 0.5283 0.0337 0.052 Uiso 1 1 calc R . .
H53B H 0.1488 0.4612 0.0310 0.052 Uiso 1 1 calc R . .
H53C H 0.1781 0.5312 0.0724 0.052 Uiso 1 1 calc R . .
C54 C -0.14523(18) 0.4529(2) 0.1974(2) 0.0426(5) Uani 1 1 d . . .
H54A H -0.1391 0.5027 0.2129 0.051 Uiso 1 1 calc R . .
C55 C -0.16228(18) 0.4137(2) 0.2793(2) 0.0426(5) Uani 1 1 d . . .
H55A H -0.1237 0.4172 0.3209 0.064 Uiso 1 1 calc R . .
H55B H -0.1707 0.3651 0.2653 0.064 Uiso 1 1 calc R . .
H55C H -0.2034 0.4337 0.3041 0.064 Uiso 1 1 calc R . .
C56 C -0.20521(18) 0.4476(2) 0.1336(2) 0.0426(5) Uani 1 1 d . . .
H56A H -0.1981 0.4790 0.0854 0.064 Uiso 1 1 calc R . .
H56B H -0.2476 0.4601 0.1620 0.064 Uiso 1 1 calc R . .
H56C H -0.2088 0.4002 0.1122 0.064 Uiso 1 1 calc R . .
Cu1 Cu 0.291942(19) 0.66928(2) 0.19970(2) 0.02439(9) Uani 1 1 d . . .
Br3 Br 0.389967(16) 0.640185(17) 0.269535(19) 0.02564(7) Uani 1 1 d . . .
Br4 Br 0.193153(16) 0.695939(19) 0.13047(2) 0.03297(8) Uani 1 1 d . . .
Cu2 Cu 0.24035(2) 0.34745(2) 0.79349(3) 0.03107(10) Uani 1 1 d . . .
Br5 Br 0.305101(19) 0.42782(2) 0.73405(3) 0.04424(10) Uani 1 1 d . . .
Br6 Br 0.176588(19) 0.26616(2) 0.85264(3) 0.04555(11) Uani 1 1 d . . .

loop_
_atom_site_aniso_label
_atom_site_aniso_U_11
_atom_site_aniso_U_22
_atom_site_aniso_U_33
_atom_site_aniso_U_23
_atom_site_aniso_U_13
_atom_site_aniso_U_12
Br1 0.02475(15) 0.01402(14) 0.01518(13) -0.00114(11) -0.00182(11) 0.00078(12)
N1 0.0140(11) 0.0132(11) 0.0153(11) 0.0009(9) -0.0023(9) 0.0000(10)
N2 0.0150(12) 0.0132(12) 0.0162(12) -0.0004(9) -0.0021(9) -0.0001(9)
C1 0.0113(13) 0.0153(14) 0.0164(14) -0.0020(11) -0.0013(11) -0.0001(11)
C2 0.0207(15) 0.0188(15) 0.0133(13) -0.0013(11) -0.0017(11) 0.0003(12)
C3 0.0240(15) 0.0192(15) 0.0177(14) -0.0006(12) -0.0030(12) -0.0028(13)
C4 0.0208(15) 0.0153(14) 0.0211(15) -0.0008(12) -0.0020(12) -0.0037(12)
C5 0.0199(14) 0.0116(13) 0.0137(13) -0.0015(11) -0.0012(11) 0.0031(11)
C6 0.0217(15) 0.0173(14) 0.0130(13) 0.0002(11) -0.0022(11) -0.0012(12)
C7 0.0300(17) 0.0190(15) 0.0174(15) -0.0004(12) -0.0003(13) -0.0037(13)
C8 0.048(2) 0.0133(15) 0.0188(15) -0.0007(12) 0.0015(14) -0.0025(14)
C9 0.0353(18) 0.0176(15) 0.0173(15) -0.0003(12) 0.0025(13) 0.0099(14)
C10 0.0209(15) 0.0185(15) 0.0123(13) 0.0004(11) 0.0001(11) 0.0062(12)
C11 0.0149(14) 0.0205(15) 0.0246(15) 0.0019(12) -0.0028(12) -0.0005(12)
C12 0.0215(16) 0.0259(17) 0.0285(17) 0.0013(14) 0.0010(13) 0.0002(13)
C13 0.0228(16) 0.0345(19) 0.0318(18) -0.0015(15) -0.0072(14) -0.0011(15)
C14 0.0222(10) 0.0520(14) 0.0392(12) 0.0107(10) 0.0020(9) 0.0087(10)
C15 0.0222(10) 0.0520(14) 0.0392(12) 0.0107(10) 0.0020(9) 0.0087(10)
C16 0.0222(10) 0.0520(14) 0.0392(12) 0.0107(10) 0.0020(9) 0.0087(10)
C17 0.0192(14) 0.0120(13) 0.0158(13) -0.0004(11) -0.0025(11) -0.0005(11)
C18 0.0188(14) 0.0141(14) 0.0201(15) -0.0046(11) -0.0010(12) -0.0021(12)
C19 0.0221(15) 0.0197(15) 0.0206(15) 0.0009(12) 0.0022(12) -0.0046(13)
C20 0.0293(17) 0.0168(15) 0.0191(15) 0.0022(12) -0.0048(13) -0.0013(13)
C21 0.0205(15) 0.0199(15) 0.0250(16) 0.0004(13) -0.0057(13) 0.0013(13)
C22 0.0217(15) 0.0139(14) 0.0190(14) -0.0023(11) -0.0021(12) -0.0011(12)
C23 0.0177(15) 0.0212(16) 0.0274(16) 0.0064(13) -0.0002(13) 0.0006(12)
C24 0.0271(18) 0.034(2) 0.040(2) -0.0059(16) 0.0013(15) 0.0087(16)
C25 0.0192(16) 0.0294(18) 0.0373(19) 0.0023(15) -0.0045(14) -0.0007(14)
C26 0.0179(15) 0.0195(15) 0.0256(16) 0.0022(13) -0.0006(12) 0.0047(12)
C27 0.0230(16) 0.0253(17) 0.0329(18) -0.0062(14) 0.0000(14) 0.0050(14)
C28 0.0192(15) 0.0258(17) 0.0342(18) -0.0055(14) 0.0039(13) -0.0008(13)
Br2 0.02377(15) 0.01364(13) 0.01745(14) 0.00290(11) -0.00126(11) 0.00073(12)
N3 0.0154(12) 0.0116(11) 0.0145(11) 0.0008(9) -0.0019(9) 0.0003(9)
N4 0.0162(12) 0.0115(11) 0.0165(12) -0.0003(9) -0.0026(9) -0.0006(9)
C29 0.0091(12) 0.0144(14) 0.0166(13) 0.0032(11) -0.0023(11) 0.0002(11)
C30 0.0252(15) 0.0117(14) 0.0191(14) 0.0034(11) -0.0051(12) -0.0017(12)
C31 0.0251(16) 0.0185(15) 0.0188(15) 0.0051(12) -0.0043(12) -0.0034(13)
C32 0.0261(16) 0.0169(15) 0.0207(15) 0.0028(12) -0.0073(13) -0.0012(13)
C33 0.0197(14) 0.0094(13) 0.0142(13) 0.0001(11) -0.0009(11) 0.0019(11)
C34 0.0176(14) 0.0101(13) 0.0216(14) 0.0025(11) 0.0010(12) 0.0038(11)
C35 0.0223(15) 0.0148(14) 0.0177(14) 0.0015(11) 0.0064(12) 0.0047(12)
C36 0.0304(17) 0.0144(14) 0.0141(14) -0.0016(11) -0.0035(12) 0.0034(13)
C37 0.0198(15) 0.0157(14) 0.0220(15) -0.0007(12) -0.0041(12) 0.0015(12)
C38 0.0152(13) 0.0100(13) 0.0179(14) 0.0010(11) -0.0011(11) 0.0012(11)
C39 0.0132(14) 0.0237(16) 0.0218(15) -0.0007(12) -0.0001(12) 0.0025(12)
C40 0.0174(15) 0.0318(18) 0.0385(19) 0.0073(15) 0.0000(14) -0.0046(14)
C41 0.0214(16) 0.0307(18) 0.0273(16) 0.0004(14) -0.0017(13) 0.0090(14)
C42 0.0154(14) 0.0176(14) 0.0224(15) -0.0023(12) -0.0009(12) -0.0004(12)
C43 0.0227(16) 0.0190(15) 0.0316(17) -0.0009(13) 0.0039(13) -0.0009(13)
C44 0.0185(15) 0.0207(16) 0.043(2) 0.0000(15) 0.0027(14) 0.0030(13)
C45 0.0215(15) 0.0143(14) 0.0159(14) -0.0012(11) -0.0034(12) -0.0023(12)
C46 0.0235(16) 0.0198(15) 0.0200(15) 0.0007(12) 0.0005(12) 0.0013(13)
C47 0.042(2) 0.0196(17) 0.0292(18) -0.0011(14) 0.0076(15) 0.0065(15)
C48 0.060(3) 0.0173(16) 0.0310(19) -0.0044(14) 0.0045(18) -0.0035(17)
C49 0.047(2) 0.0246(18) 0.038(2) -0.0008(16) -0.0018(17) -0.0188(17)
C50 0.0269(17) 0.0187(15) 0.0250(16) 0.0010(13) -0.0027(13) -0.0080(13)
C51 0.0187(15) 0.0322(18) 0.0303(17) -0.0073(15) 0.0007(13) 0.0046(14)
C52 0.0277(19) 0.076(3) 0.033(2) 0.000(2) 0.0014(16) 0.013(2)
C53 0.0279(18) 0.041(2) 0.0358(19) -0.0027(16) 0.0018(15) -0.0036(16)
C54 0.0273(11) 0.0616(15) 0.0389(12) 0.0036(11) -0.0006(9) -0.0080(11)
C55 0.0273(11) 0.0616(15) 0.0389(12) 0.0036(11) -0.0006(9) -0.0080(11)
C56 0.0273(11) 0.0616(15) 0.0389(12) 0.0036(11) -0.0006(9) -0.0080(11)
Cu1 0.01976(19) 0.0283(2) 0.0249(2) 0.00476(16) -0.00146(15) 0.00004(16)
Br3 0.02226(15) 0.03109(17) 0.02331(16) 0.00302(13) -0.00332(12) -0.00128(13)
Br4 0.02239(16) 0.0418(2) 0.03440(18) 0.01057(15) -0.00331(14) 0.00134(15)
Cu2 0.0221(2) 0.0374(2) 0.0336(2) 0.01196(19) -0.00059(17) 0.00173(18)
Br5 0.0332(2) 0.0375(2) 0.0620(3) 0.02332(19) 0.00141(18) 0.00156(17)
Br6 0.02997(19) 0.0596(3) 0.0469(2) 0.0263(2) -0.00143(17) -0.00678(18)

loop_
_atom_type_symbol
_atom_type_description
_atom_type_scat_dispersion_real
_atom_type_scat_dispersion_imag
_atom_type_scat_source
C C 0.0033 0.0016 'International Tables Vol C Tables 4.2.6.8 and 6.1.1.4'
H H 0.0000 0.0000 'International Tables Vol C Tables 4.2.6.8 and 6.1.1.4'
N N 0.0061 0.0033 'International Tables Vol C Tables 4.2.6.8 and 6.1.1.4'
Cu Cu 0.3201 1.2651 'International Tables Vol C Tables 4.2.6.8 and 6.1.1.4'
Br Br -0.2901 2.4595 'International Tables Vol C Tables 4.2.6.8 and 6.1.1.4'

loop_
_geom_angle_atom_site_label_1
_geom_angle_atom_site_label_2
_geom_angle_atom_site_label_3
_geom_angle
_geom_angle_site_symmetry_1
_geom_angle_site_symmetry_3
_geom_angle_publ_flag
C1 N1 C5 123.4(2) . . ?
C1 N1 C2 120.1(2) . . ?
C5 N1 C2 116.3(2) . . ?
C1 N2 C17 123.0(2) . . ?
C1 N2 C4 121.9(2) . . ?
C17 N2 C4 115.1(2) . . ?
N1 C1 N2 123.8(2) . . ?
N1 C1 Br1 118.3(2) . . ?
N2 C1 Br1 117.9(2) . . ?
N1 C2 C3 109.5(2) . . ?
N1 C2 H2A 109.8 . . ?
C3 C2 H2A 109.8 . . ?
N1 C2 H2B 109.8 . . ?
C3 C2 H2B 109.8 . . ?
H2A C2 H2B 108.2 . . ?
C2 C3 C4 110.4(2) . . ?
C2 C3 H3A 109.6 . . ?
C4 C3 H3A 109.6 . . ?
C2 C3 H3B 109.6 . . ?
C4 C3 H3B 109.6 . . ?
H3A C3 H3B 108.1 . . ?
N2 C4 C3 110.5(2) . . ?
N2 C4 H4A 109.6 . . ?
C3 C4 H4A 109.6 . . ?
N2 C4 H4B 109.6 . . ?
C3 C4 H4B 109.6 . . ?
H4A C4 H4B 108.1 . . ?
C6 C5 C10 124.0(3) . . ?
C6 C5 N1 118.5(2) . . ?
C10 C5 N1 117.4(2) . . ?
C5 C6 C7 116.5(3) . . ?
C5 C6 C11 123.2(3) . . ?
C7 C6 C11 120.2(3) . . ?
C8 C7 C6 121.2(3) . . ?
C8 C7 H7A 119.4 . . ?
C6 C7 H7A 119.4 . . ?
C7 C8 C9 120.8(3) . . ?
C7 C8 H8A 119.6 . . ?
C9 C8 H8A 119.6 . . ?
C8 C9 C10 120.7(3) . . ?
C8 C9 H9A 119.6 . . ?
C10 C9 H9A 119.6 . . ?
C9 C10 C5 116.6(3) . . ?
C9 C10 C14 121.3(3) . . ?
C5 C10 C14 122.0(3) . . ?
C6 C11 C13 112.0(2) . . ?
C6 C11 C12 110.5(2) . . ?
C13 C11 C12 110.7(2) . . ?
C6 C11 H11A 107.8 . . ?
C13 C11 H11A 107.8 . . ?
C12 C11 H11A 107.8 . . ?
C11 C12 H12A 109.5 . . ?
C11 C12 H12B 109.5 . . ?
H12A C12 H12B 109.5 . . ?
C11 C12 H12C 109.5 . . ?
H12A C12 H12C 109.5 . . ?
H12B C12 H12C 109.5 . . ?
C11 C13 H13A 109.5 . . ?
C11 C13 H13B 109.5 . . ?
H13A C13 H13B 109.5 . . ?
C11 C13 H13C 109.5 . . ?
H13A C13 H13C 109.5 . . ?
H13B C13 H13C 109.5 . . ?
C15 C14 C16 108.6(3) . . ?
C15 C14 C10 112.2(3) . . ?
C16 C14 C10 113.9(3) . . ?
C15 C14 H14A 107.3 . . ?
C16 C14 H14A 107.3 . . ?
C10 C14 H14A 107.3 . . ?
C14 C15 H15A 109.5 . . ?
C14 C15 H15B 109.5 . . ?
H15A C15 H15B 109.5 . . ?
C14 C15 H15C 109.5 . . ?
H15A C15 H15C 109.5 . . ?
H15B C15 H15C 109.5 . . ?
C14 C16 H16A 109.5 . . ?
C14 C16 H16B 109.5 . . ?
H16A C16 H16B 109.5 . . ?
C14 C16 H16C 109.5 . . ?
H16A C16 H16C 109.5 . . ?
H16B C16 H16C 109.5 . . ?
C18 C17 C22 123.9(3) . . ?
C18 C17 N2 117.8(2) . . ?
C22 C17 N2 118.3(2) . . ?
C17 C18 C19 116.8(3) . . ?
C17 C18 C23 123.1(3) . . ?
C19 C18 C23 120.1(3) . . ?
C20 C19 C18 121.3(3) . . ?
C20 C19 H19A 119.4 . . ?
C18 C19 H19A 119.4 . . ?
C19 C20 C21 120.2(3) . . ?
C19 C20 H20A 119.9 . . ?
C21 C20 H20A 119.9 . . ?
C20 C21 C22 121.3(3) . . ?
C20 C21 H21A 119.3 . . ?
C22 C21 H21A 119.3 . . ?
C21 C22 C17 116.5(3) . . ?
C21 C22 C26 120.3(3) . . ?
C17 C22 C26 123.1(3) . . ?
C18 C23 C25 112.0(2) . . ?
C18 C23 C24 111.6(3) . . ?
C25 C23 C24 110.3(3) . . ?
C18 C23 H23A 107.5 . . ?
C25 C23 H23A 107.5 . . ?
C24 C23 H23A 107.5 . . ?
C23 C24 H24A 109.5 . . ?
C23 C24 H24B 109.5 . . ?
H24A C24 H24B 109.5 . . ?
C23 C24 H24C 109.5 . . ?
H24A C24 H24C 109.5 . . ?
H24B C24 H24C 109.5 . . ?
C23 C25 H25A 109.5 . . ?
C23 C25 H25B 109.5 . . ?
H25A C25 H25B 109.5 . . ?
C23 C25 H25C 109.5 . . ?
H25A C25 H25C 109.5 . . ?
H25B C25 H25C 109.5 . . ?
C22 C26 C27 110.9(2) . . ?
C22 C26 C28 112.0(2) . . ?
C27 C26 C28 110.1(2) . . ?
C22 C26 H26A 107.9 . . ?
C27 C26 H26A 107.9 . . ?
C28 C26 H26A 107.9 . . ?
C26 C27 H27A 109.5 . . ?
C26 C27 H27B 109.5 . . ?
H27A C27 H27B 109.5 . . ?
C26 C27 H27C 109.5 . . ?
H27A C27 H27C 109.5 . . ?
H27B C27 H27C 109.5 . . ?
C26 C28 H28A 109.5 . . ?
C26 C28 H28B 109.5 . . ?
H28A C28 H28B 109.5 . . ?
C26 C28 H28C 109.5 . . ?
H28A C28 H28C 109.5 . . ?
H28B C28 H28C 109.5 . . ?
C29 N3 C33 122.5(2) . . ?
C29 N3 C30 121.4(2) . . ?
C33 N3 C30 115.8(2) . . ?
C29 N4 C45 123.1(2) . . ?
C29 N4 C32 119.6(2) . . ?
C45 N4 C32 116.9(2) . . ?
N4 C29 N3 124.2(2) . . ?
N4 C29 Br2 117.7(2) . . ?
N3 C29 Br2 118.13(19) . . ?
N3 C30 C31 110.8(2) . . ?
N3 C30 H30A 109.5 . . ?
C31 C30 H30A 109.5 . . ?
N3 C30 H30B 109.5 . . ?
C31 C30 H30B 109.5 . . ?
H30A C30 H30B 108.1 . . ?
C30 C31 C32 109.8(2) . . ?
C30 C31 H31A 109.7 . . ?
C32 C31 H31A 109.7 . . ?
C30 C31 H31B 109.7 . . ?
C32 C31 H31B 109.7 . . ?
H31A C31 H31B 108.2 . . ?
N4 C32 C31 109.9(2) . . ?
N4 C32 H32A 109.7 . . ?
C31 C32 H32A 109.7 . . ?
N4 C32 H32B 109.7 . . ?
C31 C32 H32B 109.7 . . ?
H32A C32 H32B 108.2 . . ?
C34 C33 C38 124.2(3) . . ?
C34 C33 N3 117.6(2) . . ?
C38 C33 N3 118.3(2) . . ?
C33 C34 C35 116.8(3) . . ?
C33 C34 C39 123.5(3) . . ?
C35 C34 C39 119.7(3) . . ?
C36 C35 C34 120.5(3) . . ?
C36 C35 H35A 119.7 . . ?
C34 C35 H35A 119.7 . . ?
C37 C36 C35 120.7(3) . . ?
C37 C36 H36A 119.7 . . ?
C35 C36 H36A 119.7 . . ?
C36 C37 C38 121.4(3) . . ?
C36 C37 H37A 119.3 . . ?
C38 C37 H37A 119.3 . . ?
C37 C38 C33 116.4(2) . . ?
C37 C38 C42 120.3(2) . . ?
C33 C38 C42 123.3(2) . . ?
C34 C39 C41 110.9(2) . . ?
C34 C39 C40 111.4(2) . . ?
C41 C39 C40 110.7(2) . . ?
C34 C39 H39A 107.9 . . ?
C41 C39 H39A 107.9 . . ?
C40 C39 H39A 107.9 . . ?
C39 C40 H40A 109.5 . . ?
C39 C40 H40B 109.5 . . ?
H40A C40 H40B 109.5 . . ?
C39 C40 H40C 109.5 . . ?
H40A C40 H40C 109.5 . . ?
H40B C40 H40C 109.5 . . ?
C39 C41 H41A 109.5 . . ?
C39 C41 H41B 109.5 . . ?
H41A C41 H41B 109.5 . . ?
C39 C41 H41C 109.5 . . ?
H41A C41 H41C 109.5 . . ?
H41B C41 H41C 109.5 . . ?
C38 C42 C43 111.9(2) . . ?
C38 C42 C44 111.0(2) . . ?
C43 C42 C44 110.0(2) . . ?
C38 C42 H42A 107.9 . . ?
C43 C42 H42A 107.9 . . ?
C44 C42 H42A 107.9 . . ?
C42 C43 H43A 109.5 . . ?
C42 C43 H43B 109.5 . . ?
H43A C43 H43B 109.5 . . ?
C42 C43 H43C 109.5 . . ?
H43A C43 H43C 109.5 . . ?
H43B C43 H43C 109.5 . . ?
C42 C44 H44A 109.5 . . ?
C42 C44 H44B 109.5 . . ?
H44A C44 H44B 109.5 . . ?
C42 C44 H44C 109.5 . . ?
H44A C44 H44C 109.5 . . ?
H44B C44 H44C 109.5 . . ?
C46 C45 C50 123.6(3) . . ?
C46 C45 N4 118.0(2) . . ?
C50 C45 N4 118.1(3) . . ?
C47 C46 C45 116.9(3) . . ?
C47 C46 C51 120.0(3) . . ?
C45 C46 C51 123.1(3) . . ?
C48 C47 C46 121.2(3) . . ?
C48 C47 H47A 119.4 . . ?
C46 C47 H47A 119.4 . . ?
C47 C48 C49 120.3(3) . . ?
C47 C48 H48A 119.8 . . ?
C49 C48 H48A 119.8 . . ?
C48 C49 C50 121.6(3) . . ?
C48 C49 H49A 119.2 . . ?
C50 C49 H49A 119.2 . . ?
C49 C50 C45 116.3(3) . . ?
C49 C50 C54 120.9(3) . . ?
C45 C50 C54 122.8(3) . . ?
C46 C51 C52 112.0(3) . . ?
C46 C51 C53 110.8(3) . . ?
C52 C51 C53 110.9(3) . . ?
C46 C51 H51A 107.6 . . ?
C52 C51 H51A 107.6 . . ?
C53 C51 H51A 107.6 . . ?
C51 C52 H52A 109.5 . . ?
C51 C52 H52B 109.5 . . ?
H52A C52 H52B 109.5 . . ?
C51 C52 H52C 109.5 . . ?
H52A C52 H52C 109.5 . . ?
H52B C52 H52C 109.5 . . ?
C51 C53 H53A 109.5 . . ?
C51 C53 H53B 109.5 . . ?
H53A C53 H53B 109.5 . . ?
C51 C53 H53C 109.5 . . ?
H53A C53 H53C 109.5 . . ?
H53B C53 H53C 109.5 . . ?
C56 C54 C50 113.1(3) . . ?
C56 C54 C55 109.1(3) . . ?
C50 C54 C55 110.8(3) . . ?
C56 C54 H54A 107.9 . . ?
C50 C54 H54A 107.9 . . ?
C55 C54 H54A 107.9 . . ?
C54 C55 H55A 109.5 . . ?
C54 C55 H55B 109.5 . . ?
H55A C55 H55B 109.5 . . ?
C54 C55 H55C 109.5 . . ?
H55A C55 H55C 109.5 . . ?
H55B C55 H55C 109.5 . . ?
C54 C56 H56A 109.5 . . ?
C54 C56 H56B 109.5 . . ?
H56A C56 H56B 109.5 . . ?
C54 C56 H56C 109.5 . . ?
H56A C56 H56C 109.5 . . ?
H56B C56 H56C 109.5 . . ?
Br4 Cu1 Br3 178.71(2) . . ?
Br6 Cu2 Br5 179.32(3) . . ?

loop_
_geom_bond_atom_site_label_1
_geom_bond_atom_site_label_2
_geom_bond_distance
_geom_bond_site_symmetry_2
_geom_bond_publ_flag
Br1 C1 1.876(3) . ?
N1 C1 1.315(3) . ?
N1 C5 1.454(3) . ?
N1 C2 1.481(3) . ?
N2 C1 1.316(3) . ?
N2 C17 1.451(3) . ?
N2 C4 1.488(3) . ?
C2 C3 1.506(4) . ?
C2 H2A 0.9900 . ?
C2 H2B 0.9900 . ?
C3 C4 1.513(4) . ?
C3 H3A 0.9900 . ?
C3 H3B 0.9900 . ?
C4 H4A 0.9900 . ?
C4 H4B 0.9900 . ?
C5 C6 1.387(4) . ?
C5 C10 1.405(4) . ?
C6 C7 1.393(4) . ?
C6 C11 1.516(4) . ?
C7 C8 1.373(4) . ?
C7 H7A 0.9500 . ?
C8 C9 1.382(4) . ?
C8 H8A 0.9500 . ?
C9 C10 1.388(4) . ?
C9 H9A 0.9500 . ?
C10 C14 1.517(4) . ?
C11 C13 1.525(4) . ?
C11 C12 1.530(4) . ?
C11 H11A 1.0000 . ?
C12 H12A 0.9800 . ?
C12 H12B 0.9800 . ?
C12 H12C 0.9800 . ?
C13 H13A 0.9800 . ?
C13 H13B 0.9800 . ?
C13 H13C 0.9800 . ?
C14 C15 1.513(5) . ?
C14 C16 1.515(5) . ?
C14 H14A 1.0000 . ?
C15 H15A 0.9800 . ?
C15 H15B 0.9800 . ?
C15 H15C 0.9800 . ?
C16 H16A 0.9800 . ?
C16 H16B 0.9800 . ?
C16 H16C 0.9800 . ?
C17 C18 1.392(4) . ?
C17 C22 1.398(4) . ?
C18 C19 1.393(4) . ?
C18 C23 1.526(4) . ?
C19 C20 1.379(4) . ?
C19 H19A 0.9500 . ?
C20 C21 1.381(4) . ?
C20 H20A 0.9500 . ?
C21 C22 1.394(4) . ?
C21 H21A 0.9500 . ?
C22 C26 1.520(4) . ?
C23 C25 1.525(4) . ?
C23 C24 1.529(4) . ?
C23 H23A 1.0000 . ?
C24 H24A 0.9800 . ?
C24 H24B 0.9800 . ?
C24 H24C 0.9800 . ?
C25 H25A 0.9800 . ?
C25 H25B 0.9800 . ?
C25 H25C 0.9800 . ?
C26 C27 1.522(4) . ?
C26 C28 1.524(4) . ?
C26 H26A 1.0000 . ?
C27 H27A 0.9800 . ?
C27 H27B 0.9800 . ?
C27 H27C 0.9800 . ?
C28 H28A 0.9800 . ?
C28 H28B 0.9800 . ?
C28 H28C 0.9800 . ?
Br2 C29 1.873(3) . ?
N3 C29 1.319(3) . ?
N3 C33 1.453(3) . ?
N3 C30 1.486(3) . ?
N4 C29 1.313(3) . ?
N4 C45 1.451(3) . ?
N4 C32 1.484(3) . ?
C30 C31 1.508(4) . ?
C30 H30A 0.9900 . ?
C30 H30B 0.9900 . ?
C31 C32 1.509(4) . ?
C31 H31A 0.9900 . ?
C31 H31B 0.9900 . ?
C32 H32A 0.9900 . ?
C32 H32B 0.9900 . ?
C33 C34 1.395(4) . ?
C33 C38 1.397(4) . ?
C34 C35 1.399(4) . ?
C34 C39 1.519(4) . ?
C35 C36 1.386(4) . ?
C35 H35A 0.9500 . ?
C36 C37 1.380(4) . ?
C36 H36A 0.9500 . ?
C37 C38 1.393(4) . ?
C37 H37A 0.9500 . ?
C38 C42 1.521(4) . ?
C39 C41 1.523(4) . ?
C39 C40 1.538(4) . ?
C39 H39A 1.0000 . ?
C40 H40A 0.9800 . ?
C40 H40B 0.9800 . ?
C40 H40C 0.9800 . ?
C41 H41A 0.9800 . ?
C41 H41B 0.9800 . ?
C41 H41C 0.9800 . ?
C42 C43 1.532(4) . ?
C42 C44 1.533(4) . ?
C42 H42A 1.0000 . ?
C43 H43A 0.9800 . ?
C43 H43B 0.9800 . ?
C43 H43C 0.9800 . ?
C44 H44A 0.9800 . ?
C44 H44B 0.9800 . ?
C44 H44C 0.9800 . ?
C45 C46 1.393(4) . ?
C45 C50 1.396(4) . ?
C46 C47 1.393(4) . ?
C46 C51 1.510(4) . ?
C47 C48 1.371(5) . ?
C47 H47A 0.9500 . ?
C48 C49 1.375(5) . ?
C48 H48A 0.9500 . ?
C49 C50 1.393(4) . ?
C49 H49A 0.9500 . ?
C50 C54 1.522(5) . ?
C51 C52 1.519(5) . ?
C51 C53 1.528(5) . ?
C51 H51A 1.0000 . ?
C52 H52A 0.9800 . ?
C52 H52B 0.9800 . ?
C52 H52C 0.9800 . ?
C53 H53A 0.9800 . ?
C53 H53B 0.9800 . ?
C53 H53C 0.9800 . ?
C54 C56 1.513(5) . ?
C54 C55 1.529(5) . ?
C54 H54A 1.0000 . ?
C55 H55A 0.9800 . ?
C55 H55B 0.9800 . ?
C55 H55C 0.9800 . ?
C56 H56A 0.9800 . ?
C56 H56B 0.9800 . ?
C56 H56C 0.9800 . ?
Cu1 Br4 2.2370(5) . ?
Cu1 Br3 2.2401(5) . ?
Cu2 Br6 2.2250(5) . ?
Cu2 Br5 2.2257(5) . ?

loop_
_geom_torsion_atom_site_label_1
_geom_torsion_atom_site_label_2
_geom_torsion_atom_site_label_3
_geom_torsion_atom_site_label_4
_geom_torsion
_geom_torsion_site_symmetry_1
_geom_torsion_site_symmetry_2
_geom_torsion_site_symmetry_3
_geom_torsion_site_symmetry_4
_geom_torsion_publ_flag
C5 N1 C1 N2 -178.8(2) . . . . ?
C2 N1 C1 N2 6.5(4) . . . . ?
C5 N1 C1 Br1 3.9(3) . . . . ?
C2 N1 C1 Br1 -170.92(19) . . . . ?
C17 N2 C1 N1 -178.2(2) . . . . ?
C4 N2 C1 N1 1.1(4) . . . . ?
C17 N2 C1 Br1 -0.8(3) . . . . ?
C4 N2 C1 Br1 178.49(19) . . . . ?
C1 N1 C2 C3 -34.7(3) . . . . ?
C5 N1 C2 C3 150.2(2) . . . . ?
N1 C2 C3 C4 54.5(3) . . . . ?
C1 N2 C4 C3 20.6(4) . . . . ?
C17 N2 C4 C3 -160.1(2) . . . . ?
C2 C3 C4 N2 -47.7(3) . . . . ?
C1 N1 C5 C6 -85.8(3) . . . . ?
C2 N1 C5 C6 89.2(3) . . . . ?
C1 N1 C5 C10 98.3(3) . . . . ?
C2 N1 C5 C10 -86.7(3) . . . . ?
C10 C5 C6 C7 -0.2(4) . . . . ?
N1 C5 C6 C7 -175.8(2) . . . . ?
C10 C5 C6 C11 177.3(3) . . . . ?
N1 C5 C6 C11 1.7(4) . . . . ?
C5 C6 C7 C8 -0.3(4) . . . . ?
C11 C6 C7 C8 -177.8(3) . . . . ?
C6 C7 C8 C9 0.3(4) . . . . ?
C7 C8 C9 C10 0.2(4) . . . . ?
C8 C9 C10 C5 -0.6(4) . . . . ?
C8 C9 C10 C14 179.4(3) . . . . ?
C6 C5 C10 C9 0.6(4) . . . . ?
N1 C5 C10 C9 176.3(2) . . . . ?
C6 C5 C10 C14 -179.4(3) . . . . ?
N1 C5 C10 C14 -3.7(4) . . . . ?
C5 C6 C11 C13 129.7(3) . . . . ?
C7 C6 C11 C13 -53.0(4) . . . . ?
C5 C6 C11 C12 -106.4(3) . . . . ?
C7 C6 C11 C12 71.0(3) . . . . ?
C9 C10 C14 C15 93.7(4) . . . . ?
C5 C10 C14 C15 -86.4(4) . . . . ?
C9 C10 C14 C16 -30.3(4) . . . . ?
C5 C10 C14 C16 149.7(3) . . . . ?
C1 N2 C17 C18 -94.2(3) . . . . ?
C4 N2 C17 C18 86.5(3) . . . . ?
C1 N2 C17 C22 88.5(3) . . . . ?
C4 N2 C17 C22 -90.8(3) . . . . ?
C22 C17 C18 C19 0.6(4) . . . . ?
N2 C17 C18 C19 -176.5(2) . . . . ?
C22 C17 C18 C23 -178.6(3) . . . . ?
N2 C17 C18 C23 4.2(4) . . . . ?
C17 C18 C19 C20 0.1(4) . . . . ?
C23 C18 C19 C20 179.3(3) . . . . ?
C18 C19 C20 C21 -0.8(4) . . . . ?
C19 C20 C21 C22 0.9(4) . . . . ?
C20 C21 C22 C17 -0.2(4) . . . . ?
C20 C21 C22 C26 -178.9(3) . . . . ?
C18 C17 C22 C21 -0.5(4) . . . . ?
N2 C17 C22 C21 176.6(2) . . . . ?
C18 C17 C22 C26 178.2(3) . . . . ?
N2 C17 C22 C26 -4.7(4) . . . . ?
C17 C18 C23 C25 -114.6(3) . . . . ?
C19 C18 C23 C25 66.2(4) . . . . ?
C17 C18 C23 C24 121.1(3) . . . . ?
C19 C18 C23 C24 -58.1(4) . . . . ?
C21 C22 C26 C27 -55.1(4) . . . . ?
C17 C22 C26 C27 126.3(3) . . . . ?
C21 C22 C26 C28 68.4(3) . . . . ?
C17 C22 C26 C28 -110.2(3) . . . . ?
C45 N4 C29 N3 169.5(3) . . . . ?
C32 N4 C29 N3 -3.9(4) . . . . ?
C45 N4 C29 Br2 -11.5(3) . . . . ?
C32 N4 C29 Br2 175.23(19) . . . . ?
C33 N3 C29 N4 170.0(2) . . . . ?
C30 N3 C29 N4 -3.2(4) . . . . ?
C33 N3 C29 Br2 -9.1(3) . . . . ?
C30 N3 C29 Br2 177.66(19) . . . . ?
C29 N3 C30 C31 -20.3(4) . . . . ?
C33 N3 C30 C31 166.1(2) . . . . ?
N3 C30 C31 C32 48.3(3) . . . . ?
C29 N4 C32 C31 33.5(4) . . . . ?
C45 N4 C32 C31 -140.2(3) . . . . ?
C30 C31 C32 N4 -54.7(3) . . . . ?
C29 N3 C33 C34 -83.3(3) . . . . ?
C30 N3 C33 C34 90.3(3) . . . . ?
C29 N3 C33 C38 98.6(3) . . . . ?
C30 N3 C33 C38 -87.8(3) . . . . ?
C38 C33 C34 C35 -0.1(4) . . . . ?
N3 C33 C34 C35 -178.1(2) . . . . ?
C38 C33 C34 C39 179.8(3) . . . . ?
N3 C33 C34 C39 1.9(4) . . . . ?
C33 C34 C35 C36 -0.8(4) . . . . ?
C39 C34 C35 C36 179.2(3) . . . . ?
C34 C35 C36 C37 0.8(4) . . . . ?
C35 C36 C37 C38 0.3(4) . . . . ?
C36 C37 C38 C33 -1.2(4) . . . . ?
C36 C37 C38 C42 -179.8(3) . . . . ?
C34 C33 C38 C37 1.1(4) . . . . ?
N3 C33 C38 C37 179.0(2) . . . . ?
C34 C33 C38 C42 179.7(3) . . . . ?
N3 C33 C38 C42 -2.3(4) . . . . ?
C33 C34 C39 C41 -114.1(3) . . . . ?
C35 C34 C39 C41 65.9(3) . . . . ?
C33 C34 C39 C40 122.2(3) . . . . ?
C35 C34 C39 C40 -57.9(3) . . . . ?
C37 C38 C42 C43 -51.7(3) . . . . ?
C33 C38 C42 C43 129.7(3) . . . . ?
C37 C38 C42 C44 71.5(3) . . . . ?
C33 C38 C42 C44 -107.1(3) . . . . ?
C29 N4 C45 C46 -81.7(3) . . . . ?
C32 N4 C45 C46 91.8(3) . . . . ?
C29 N4 C45 C50 103.3(3) . . . . ?
C32 N4 C45 C50 -83.2(3) . . . . ?
C50 C45 C46 C47 1.4(4) . . . . ?
N4 C45 C46 C47 -173.3(3) . . . . ?
C50 C45 C46 C51 -179.1(3) . . . . ?
N4 C45 C46 C51 6.2(4) . . . . ?
C45 C46 C47 C48 0.4(5) . . . . ?
C51 C46 C47 C48 -179.0(3) . . . . ?
C46 C47 C48 C49 -1.1(5) . . . . ?
C47 C48 C49 C50 0.0(5) . . . . ?
C48 C49 C50 C45 1.8(5) . . . . ?
C48 C49 C50 C54 -175.7(3) . . . . ?
C46 C45 C50 C49 -2.5(4) . . . . ?
N4 C45 C50 C49 172.2(3) . . . . ?
C46 C45 C50 C54 175.0(3) . . . . ?
N4 C45 C50 C54 -10.3(4) . . . . ?
C47 C46 C51 C52 -56.6(4) . . . . ?
C45 C46 C51 C52 124.0(3) . . . . ?
C47 C46 C51 C53 67.9(4) . . . . ?
C45 C46 C51 C53 -111.6(3) . . . . ?
C49 C50 C54 C56 -50.5(5) . . . . ?
C45 C50 C54 C56 132.2(3) . . . . ?
C49 C50 C54 C55 72.4(4) . . . . ?
C45 C50 C54 C55 -104.9(4) . . . . ?
